data_2014164
loop_
_publ_author_name
'Harvey, Miguel Angel'
'Baggio, Sergio'
'Iba\~nez, Andr\'es'
'Baggio, Ricardo'

_publ_section_title
;
 Three zinc(II) complexes presenting a ZnN~6~ chromophore and with
 peroxodisulfate as the counter-ion
;
_journal_issue 8
_journal_name_full 'Acta Crystallographica Section C'
_journal_page_first m375
_journal_page_last m381
_journal_paper_doi 10.1107/S0108270104014337
_journal_volume 60
_journal_year 2004
_chemical_formula_iupac '[Zn (C15 H11 N3)2] (S2 O8) , 2H2 O , C3 H7 N O'
_chemical_formula_moiety 'C30 H22 N6 Zn 2+ , O8 S2 2- , C3 H7 N O , 2H2 O'
_chemical_formula_sum 'C33 H33 N7 O11 S2 Zn'
_chemical_formula_weight 833.15
_chemical_name_systematic
;
bis(2,2':6',2''-terpyridine-\k^3^N)zinc(II)
hexaoxo-\m-peroxo-disulfate(VI) dihydrate N,N-dimethylformamide solvate
;
_space_group_IT_number 2
_symmetry_cell_setting triclinic
_symmetry_space_group_name_Hall '-P 1'
_symmetry_space_group_name_H-M 'P -1'
_atom_sites_solution_hydrogens geom
_atom_sites_solution_primary direct
_atom_sites_solution_secondary difmap
_audit_creation_method SHELXL97
_cell_angle_alpha 89.95(3)
_cell_angle_beta 82.97(3)
_cell_angle_gamma 82.84(3)
_cell_formula_units_Z 2
_cell_length_a 8.7932(18)
_cell_length_b 9.4508(19)
_cell_length_c 22.629(5)
_cell_measurement_reflns_used 184
_cell_measurement_temperature 293(2)
_cell_measurement_theta_max 22.34
_cell_measurement_theta_min 2.43
_cell_volume 1851.6(7)
_computing_cell_refinement 'SAINT (Bruker, 2000)'
_computing_data_collection 'SMART (Bruker, 2001)'
_computing_data_reduction SAINT
_computing_molecular_graphics 'XP in SHELXTL/PC (Sheldrick, 1994)'
_computing_publication_material SHELXL97
_computing_structure_refinement 'SHELXL97 (Sheldrick, 1997)'
_computing_structure_solution 'SHELXS97 (Sheldrick, 1997)'
_diffrn_ambient_temperature 293(2)
_diffrn_measured_fraction_theta_full 0.978
_diffrn_measured_fraction_theta_max 0.978
_diffrn_measurement_device_type 'Bruker SMART CCD area-detector'
_diffrn_measurement_method '\f and \w'
_diffrn_radiation_monochromator graphite
_diffrn_radiation_source 'fine-focus sealed tube'
_diffrn_radiation_type MoK\a
_diffrn_radiation_wavelength 0.71073
_diffrn_reflns_av_R_equivalents 0.0722
_diffrn_reflns_av_sigmaI/netI 0.1959
_diffrn_reflns_limit_h_max 10
_diffrn_reflns_limit_h_min -10
_diffrn_reflns_limit_k_max 11
_diffrn_reflns_limit_k_min -11
_diffrn_reflns_limit_l_max 26
_diffrn_reflns_limit_l_min -25
_diffrn_reflns_number 18342
_diffrn_reflns_theta_full 25.00
_diffrn_reflns_theta_max 25.00
_diffrn_reflns_theta_min 1.81
_diffrn_standards_decay_% <2
_diffrn_standards_number 0
_exptl_absorpt_coefficient_mu 0.845
_exptl_absorpt_correction_T_max 0.96
_exptl_absorpt_correction_T_min 0.90
_exptl_absorpt_correction_type multi-scan
_exptl_absorpt_process_details '[SADABS (Sheldrick, 1996) in SAINT (Bruker, 2000)]'
_exptl_crystal_colour colourless
_exptl_crystal_density_diffrn 1.494
_exptl_crystal_density_meas ?
_exptl_crystal_density_method 'not measured'
_exptl_crystal_description prism
_exptl_crystal_F_000 860
_exptl_crystal_size_max 0.20
_exptl_crystal_size_mid 0.10
_exptl_crystal_size_min 0.05
_refine_diff_density_max 0.598
_refine_diff_density_min -0.397
_refine_ls_extinction_method none
_refine_ls_goodness_of_fit_ref 0.812
_refine_ls_hydrogen_treatment mixed
_refine_ls_matrix_type full
_refine_ls_number_parameters 493
_refine_ls_number_reflns 6391
_refine_ls_number_restraints 6
_refine_ls_restrained_S_all 0.812
_refine_ls_R_factor_all 0.1816
_refine_ls_R_factor_gt 0.0579
_refine_ls_shift/su_max 0.009
_refine_ls_shift/su_mean 0.002
_refine_ls_structure_factor_coef Fsqd
_refine_ls_weighting_details 'calc w = 1/[\s^2^(Fo^2^)+(0.0107P)^2^] where P=(Fo^2^+2Fc^2^)/3'
_refine_ls_weighting_scheme calc
_refine_ls_wR_factor_gt 0.1201
_refine_ls_wR_factor_ref 0.1554
_reflns_number_gt 2422
_reflns_number_total 6389
_reflns_threshold_expression I>2\s(I)
_cod_data_source_file ga1063.cif
_cod_data_source_block I
_cod_depositor_comments
;
The following automatic conversions were performed:
'_symmetry_cell_setting' value 'Triclinic' changed to 'triclinic'
according to '/home/saulius/struct/CIF-dictionaries/cif_core.dic'
dictionary named 'cif_core.dic' version 2.4.1 from 2010-06-29.

Automatic conversion script
Id: cif_fix_enum 1527 2010-12-29 10:47:43Z saulius 

The following automatic conversions were performed:

'_symmetry_cell_setting' value 'Triclinic' changed to 'triclinic'
according to /home/saulius/struct/CIF-dictionaries/cif_core.dic
dictionary named 'cif_core.dic' version 2.4.1 from 2010-06-29.

Automatic conversion script
Id: cif_fix_values 1715 2011-07-08 13:25:40Z adriana 

The following automatic conversions were performed:

'_exptl_crystal_density_meas' value 'not measured' was changed to '?'
- the value is perceived as not measured.

Automatic conversion script
Id: cif_fix_values 3008 2015-01-20 13:52:24Z robertas 
;
_cod_original_cell_volume 1851.7(7)
_cod_database_code 2014164
_cod_database_fobs_code 2014164

loop_
_symmetry_equiv_pos_as_xyz
'x, y, z'
'-x, -y, -z'

loop_
_atom_site_label
_atom_site_fract_x
_atom_site_fract_y
_atom_site_fract_z
_atom_site_U_iso_or_equiv
_atom_site_adp_type
_atom_site_calc_flag
_atom_site_refinement_flags
_atom_site_occupancy
_atom_site_disorder_assembly
_atom_site_disorder_group
_atom_site_type_symbol
Zn1 0.44279(9) 0.73264(8) 0.21729(4) 0.0511(3) Uani d . 1 . . Zn
S1A 0.9168(3) 0.8445(3) 0.04376(11) 0.0829(7) Uani d . 1 . . S
O1A 0.8969(10) 0.7684(8) -0.0084(3) 0.203(4) Uani d . 1 . . O
O2A 0.9969(7) 0.7674(8) 0.0832(3) 0.180(4) Uani d . 1 . . O
O3A 0.7788(7) 0.9261(7) 0.0656(3) 0.138(3) Uani d . 1 . . O
O4A 1.0314(7) 0.9465(7) 0.0187(4) 0.194(4) Uani d . 1 . . O
S1B 0.0933(3) 0.3004(3) 0.49588(13) 0.0918(8) Uani d . 1 . . S
O1B 0.0227(10) 0.2312(8) 0.5428(3) 0.208(4) Uani d . 1 . . O
O2B 0.2399(8) 0.3340(9) 0.5017(3) 0.179(4) Uani d . 1 . . O
O3B 0.0832(8) 0.2460(8) 0.4385(3) 0.159(3) Uani d . 1 . . O
O4B -0.0210(12) 0.4397(7) 0.4886(5) 0.269(6) Uani d . 1 . . O
O1C 0.7277(9) 0.2928(8) 0.3252(3) 0.144(3) Uani d . 1 . . O
N1C 0.6356(9) 0.1743(8) 0.4037(4) 0.096(2) Uani d . 1 . . N
C1C 0.7356(12) 0.2486(11) 0.3749(5) 0.111(3) Uani d . 1 . . C
H1CA 0.8185 0.2687 0.3939 0.133 Uiso calc R 1 . . H
C2C 0.6595(13) 0.1209(12) 0.4613(5) 0.160(5) Uani d . 1 . . C
H2CA 0.7528 0.1501 0.4725 0.241 Uiso calc R 1 . . H
H2CB 0.6680 0.0186 0.4603 0.241 Uiso calc R 1 . . H
H2CC 0.5738 0.1579 0.4897 0.241 Uiso calc R 1 . . H
C3C 0.5019(11) 0.1485(11) 0.3772(5) 0.155(5) Uani d . 1 . . C
H3CA 0.5041 0.1923 0.3389 0.233 Uiso calc R 1 . . H
H3CB 0.4106 0.1882 0.4023 0.233 Uiso calc R 1 . . H
H3CC 0.5011 0.0476 0.3727 0.233 Uiso calc R 1 . . H
N1A 0.3281(6) 0.9481(5) 0.2082(3) 0.0631(17) Uani d . 1 . . N
N2A 0.4582(6) 0.7613(6) 0.1263(2) 0.0490(15) Uani d . 1 . . N
N3A 0.5697(6) 0.5346(5) 0.1773(2) 0.0510(15) Uani d . 1 . . N
C1A 0.2702(9) 1.0352(8) 0.2534(4) 0.083(3) Uani d . 1 . . C
H1AA 0.2770 1.0051 0.2923 0.099 Uiso calc R 1 . . H
C2A 0.1998(12) 1.1709(10) 0.2434(5) 0.117(4) Uani d . 1 . . C
H2AA 0.1618 1.2330 0.2751 0.141 Uiso calc R 1 . . H
C3A 0.1870(13) 1.2121(10) 0.1862(5) 0.131(4) Uani d . 1 . . C
H3AA 0.1355 1.3013 0.1792 0.157 Uiso calc R 1 . . H
C4A 0.2480(9) 1.1252(9) 0.1398(4) 0.091(3) Uani d . 1 . . C
H4AA 0.2457 1.1547 0.1007 0.109 Uiso calc R 1 . . H
C5A 0.3146(8) 0.9890(7) 0.1532(4) 0.063(2) Uani d . 1 . . C
C6A 0.3855(7) 0.8841(8) 0.1059(3) 0.058(2) Uani d . 1 . . C
C7A 0.3815(8) 0.8983(8) 0.0452(4) 0.066(2) Uani d . 1 . . C
H7AA 0.3258 0.9786 0.0309 0.080 Uiso calc R 1 . . H
C8A 0.4585(9) 0.7958(8) 0.0057(4) 0.075(2) Uani d . 1 . . C
H8AA 0.4589 0.8075 -0.0351 0.090 Uiso calc R 1 . . H
C9A 0.5359(8) 0.6741(7) 0.0282(3) 0.059(2) Uani d . 1 . . C
H9AA 0.5892 0.6025 0.0027 0.071 Uiso calc R 1 . . H
C10A 0.5320(7) 0.6617(7) 0.0889(3) 0.0446(17) Uani d . 1 . . C
C11A 0.6041(8) 0.5338(7) 0.1185(3) 0.0517(19) Uani d . 1 . . C
C12A 0.7008(8) 0.4237(8) 0.0884(3) 0.072(2) Uani d . 1 . . C
H12A 0.7285 0.4292 0.0475 0.086 Uiso calc R 1 . . H
C13A 0.7566(10) 0.3054(8) 0.1188(4) 0.089(3) Uani d . 1 . . C
H13A 0.8188 0.2292 0.0988 0.107 Uiso calc R 1 . . H
C14A 0.7179(9) 0.3035(8) 0.1787(4) 0.076(3) Uani d . 1 . . C
H14A 0.7542 0.2259 0.2006 0.092 Uiso calc R 1 . . H
C15A 0.6240(8) 0.4183(7) 0.2070(3) 0.066(2) Uani d . 1 . . C
H15A 0.5970 0.4153 0.2479 0.079 Uiso calc R 1 . . H
N1B 0.2268(5) 0.6400(5) 0.2368(3) 0.0539(15) Uani d . 1 . . N
N2B 0.4325(7) 0.6802(6) 0.3063(2) 0.0564(16) Uani d . 1 . . N
N3B 0.6443(6) 0.8110(6) 0.2471(3) 0.0587(16) Uani d . 1 . . N
C1B 0.1217(8) 0.6308(7) 0.1993(3) 0.057(2) Uani d . 1 . . C
H1BA 0.1389 0.6678 0.1613 0.069 Uiso calc R 1 . . H
C2B -0.0112(8) 0.5684(8) 0.2150(4) 0.070(2) Uani d . 1 . . C
H2BA -0.0816 0.5619 0.1879 0.084 Uiso calc R 1 . . H
C3B -0.0367(9) 0.5163(7) 0.2715(4) 0.068(2) Uani d . 1 . . C
H3BA -0.1246 0.4727 0.2829 0.082 Uiso calc R 1 . . H
C4B 0.0673(9) 0.5286(7) 0.3112(4) 0.066(2) Uani d . 1 . . C
H4BA 0.0500 0.4951 0.3498 0.079 Uiso calc R 1 . . H
C5B 0.1985(8) 0.5917(7) 0.2926(3) 0.0536(19) Uani d . 1 . . C
C6B 0.3204(9) 0.6081(8) 0.3320(3) 0.066(2) Uani d . 1 . . C
C7B 0.3234(10) 0.5564(9) 0.3882(4) 0.095(3) Uani d . 1 . . C
H7BA 0.2456 0.5059 0.4055 0.114 Uiso calc R 1 . . H
C8B 0.4423(11) 0.5803(11) 0.4182(4) 0.110(4) Uani d . 1 . . C
H8BA 0.4461 0.5445 0.4564 0.132 Uiso calc R 1 . . H
C9B 0.5570(11) 0.6559(10) 0.3937(4) 0.092(3) Uani d . 1 . . C
H9BA 0.6374 0.6731 0.4148 0.111 Uiso calc R 1 . . H
C10B 0.5492(9) 0.7055(8) 0.3367(3) 0.064(2) Uani d . 1 . . C
C11B 0.6652(8) 0.7881(8) 0.3035(3) 0.062(2) Uani d . 1 . . C
C12B 0.7848(9) 0.8366(9) 0.3295(4) 0.078(3) Uani d . 1 . . C
H12B 0.7960 0.8190 0.3693 0.093 Uiso calc R 1 . . H
C13B 0.8848(10) 0.9105(9) 0.2952(5) 0.095(3) Uani d . 1 . . C
H13B 0.9653 0.9451 0.3114 0.114 Uiso calc R 1 . . H
C14B 0.8663(9) 0.9337(8) 0.2366(4) 0.076(3) Uani d . 1 . . C
H14B 0.9345 0.9836 0.2127 0.091 Uiso calc R 1 . . H
C15B 0.7468(9) 0.8829(7) 0.2137(3) 0.065(2) Uani d . 1 . . C
H15B 0.7355 0.8983 0.1737 0.078 Uiso calc R 1 . . H
O1W 0.8425(10) 0.5296(8) -0.0652(4) 0.139(3) Uani d D 1 . . O
H1WA 0.896(11) 0.582(7) -0.050(5) 0.167 Uiso d D 1 . . H
H1WB 0.876(12) 0.449(3) -0.056(5) 0.167 Uiso d D 1 . . H
O2W 0.1585(12) 0.9586(8) 0.3943(3) 0.147(3) Uani d D 1 . . O
H2WA 0.135(13) 0.960(9) 0.4305(7) 0.177 Uiso d D 1 . . H
H2WB 0.130(14) 1.040(5) 0.384(4) 0.177 Uiso d D 1 . . H

loop_
_atom_site_aniso_label
_atom_site_aniso_U_11
_atom_site_aniso_U_22
_atom_site_aniso_U_33
_atom_site_aniso_U_12
_atom_site_aniso_U_13
_atom_site_aniso_U_23
Zn1 0.0500(6) 0.0489(5) 0.0528(6) 0.0006(4) -0.0068(4) 0.0097(4)
S1A 0.0865(18) 0.0748(16) 0.0848(19) -0.0085(15) -0.0018(15) 0.0265(15)
O1A 0.294(12) 0.140(7) 0.173(8) -0.031(7) -0.009(8) -0.055(6)
O2A 0.110(6) 0.261(9) 0.161(7) 0.017(6) -0.028(5) 0.145(7)
O3A 0.129(6) 0.168(7) 0.100(5) 0.008(5) 0.018(4) 0.046(5)
O4A 0.091(5) 0.183(8) 0.326(12) -0.050(5) -0.063(6) 0.164(7)
S1B 0.092(2) 0.0821(18) 0.098(2) -0.0006(16) -0.0091(17) 0.0161(16)
O1B 0.276(11) 0.165(7) 0.155(7) -0.017(7) 0.073(7) 0.077(6)
O2B 0.127(7) 0.274(10) 0.156(7) -0.044(7) -0.080(6) 0.013(7)
O3B 0.159(7) 0.218(8) 0.106(6) -0.010(6) -0.061(5) -0.028(6)
O4B 0.247(12) 0.185(14) 0.348(16) 0.016(12) 0.032(10) -0.062(13)
O1C 0.162(7) 0.179(7) 0.107(6) -0.068(6) -0.037(5) 0.070(5)
N1C 0.088(6) 0.099(6) 0.097(6) -0.011(5) 0.002(5) 0.014(5)
C1C 0.094(8) 0.148(10) 0.098(9) -0.040(7) -0.017(7) 0.031(8)
C2C 0.198(13) 0.151(10) 0.120(10) -0.010(10) 0.015(9) 0.029(9)
C3C 0.084(8) 0.155(10) 0.231(14) -0.026(8) -0.023(9) -0.057(10)
N1A 0.050(4) 0.060(4) 0.076(5) 0.007(3) -0.011(4) -0.007(4)
N2A 0.037(4) 0.062(4) 0.049(4) -0.007(3) -0.014(3) 0.003(3)
N3A 0.060(4) 0.042(3) 0.049(4) 0.001(3) -0.009(3) 0.011(3)
C1A 0.085(7) 0.055(6) 0.101(7) 0.017(5) -0.006(5) -0.007(5)
C2A 0.126(9) 0.074(7) 0.134(10) 0.014(6) 0.029(8) -0.023(7)
C3A 0.146(10) 0.081(7) 0.134(10) 0.068(7) 0.025(8) 0.019(8)
C4A 0.083(7) 0.076(6) 0.108(8) 0.017(5) -0.010(6) 0.042(6)
C5A 0.052(5) 0.055(5) 0.081(6) -0.001(4) -0.018(5) 0.014(5)
C6A 0.040(5) 0.067(5) 0.072(6) -0.017(4) -0.016(4) 0.030(5)
C7A 0.055(5) 0.070(6) 0.080(7) -0.014(4) -0.025(5) 0.039(5)
C8A 0.091(7) 0.084(6) 0.056(6) -0.029(6) -0.012(5) 0.017(5)
C9A 0.060(5) 0.052(5) 0.065(6) -0.018(4) -0.001(4) 0.009(4)
C10A 0.040(4) 0.059(5) 0.037(5) -0.018(4) -0.005(4) 0.011(4)
C11A 0.055(5) 0.043(4) 0.058(5) -0.005(4) -0.013(4) 0.004(4)
C12A 0.072(6) 0.069(6) 0.073(6) 0.004(5) -0.012(5) -0.005(5)
C13A 0.102(7) 0.058(6) 0.102(8) 0.010(5) -0.018(6) -0.026(6)
C14A 0.065(6) 0.061(5) 0.097(7) 0.024(5) -0.016(5) -0.002(5)
C15A 0.069(6) 0.064(5) 0.063(5) 0.002(5) -0.009(4) 0.008(5)
N1B 0.047(4) 0.052(4) 0.062(4) -0.002(3) -0.011(3) 0.008(3)
N2B 0.063(5) 0.059(4) 0.045(4) 0.008(3) -0.011(4) 0.002(3)
N3B 0.051(4) 0.050(4) 0.072(5) 0.007(3) -0.009(4) 0.001(3)
C1B 0.056(5) 0.056(5) 0.060(5) -0.002(4) -0.012(4) 0.008(4)
C2B 0.051(6) 0.071(6) 0.088(7) -0.014(5) -0.005(5) -0.006(5)
C3B 0.056(6) 0.046(5) 0.101(7) -0.005(4) 0.002(5) 0.007(5)
C4B 0.063(6) 0.058(5) 0.075(6) -0.008(4) -0.002(5) 0.016(4)
C5B 0.056(5) 0.052(5) 0.047(5) 0.008(4) -0.001(4) 0.006(4)
C6B 0.065(6) 0.075(6) 0.056(6) -0.003(5) -0.004(5) 0.013(5)
C7B 0.086(7) 0.134(8) 0.062(6) -0.007(6) -0.005(5) 0.057(6)
C8B 0.091(8) 0.186(11) 0.051(6) -0.008(8) -0.014(6) 0.016(7)
C9B 0.076(7) 0.131(8) 0.066(7) 0.008(6) -0.014(5) -0.002(6)
C10B 0.077(6) 0.072(5) 0.040(5) 0.012(5) -0.019(5) 0.000(4)
C11B 0.056(6) 0.075(5) 0.053(5) 0.007(4) -0.021(5) 0.000(5)
C12B 0.047(6) 0.102(7) 0.085(7) 0.001(5) -0.019(5) -0.024(6)
C13B 0.062(7) 0.079(7) 0.148(10) -0.001(5) -0.038(7) -0.041(7)
C14B 0.045(6) 0.067(6) 0.120(8) -0.009(4) -0.019(5) -0.002(6)
C15B 0.058(6) 0.055(5) 0.080(6) -0.006(4) -0.003(5) 0.007(5)
O1W 0.148(7) 0.127(5) 0.129(6) 0.032(6) -0.013(5) 0.000(6)
O2W 0.200(8) 0.151(6) 0.092(5) -0.048(7) 0.004(6) 0.016(5)

loop_
_atom_type_symbol
_atom_type_description
_atom_type_scat_dispersion_real
_atom_type_scat_dispersion_imag
_atom_type_scat_source
C C 0.0033 0.0016 'International Tables Vol C Tables 4.2.6.8 and 6.1.1.4'
H H 0.0000 0.0000 'International Tables Vol C Tables 4.2.6.8 and 6.1.1.4'
N N 0.0061 0.0033 'International Tables Vol C Tables 4.2.6.8 and 6.1.1.4'
O O 0.0106 0.0060 'International Tables Vol C Tables 4.2.6.8 and 6.1.1.4'
S S 0.1246 0.1234 'International Tables Vol C Tables 4.2.6.8 and 6.1.1.4'
Zn Zn 0.2839 1.4301 'International Tables Vol C Tables 4.2.6.8 and 6.1.1.4'

loop_
_geom_angle_atom_site_label_1
_geom_angle_atom_site_label_2
_geom_angle_atom_site_label_3
_geom_angle_site_symmetry_1
_geom_angle
_geom_angle_publ_flag
N2A Zn1 N2B . 173.7(2) y
N2A Zn1 N1A . 76.1(2) y
N2B Zn1 N1A . 109.9(2) y
N2A Zn1 N3B . 106.9(2) y
N2B Zn1 N3B . 75.3(3) y
N1A Zn1 N3B . 92.3(2) y
N2A Zn1 N1B . 102.8(2) y
N2B Zn1 N1B . 75.3(2) y
N1A Zn1 N1B . 94.0(2) y
N3B Zn1 N1B . 150.3(2) y
N2A Zn1 N3A . 74.4(2) y
N2B Zn1 N3A . 99.7(2) y
N1A Zn1 N3A . 150.4(2) y
N3B Zn1 N3A . 95.22(19) y
N1B Zn1 N3A . 93.45(19) y
O2A S1A O3A . 118.0(4) ?
O2A S1A O1A . 115.1(5) ?
O3A S1A O1A . 109.8(5) ?
O2A S1A O4A . 102.2(4) ?
O3A S1A O4A . 108.1(4) ?
O1A S1A O4A . 101.8(5) ?
O4A O4A S1A 2_775 114.1(6) ?
O2B S1B O1B . 116.2(5) ?
O2B S1B O3B . 112.2(5) ?
O1B S1B O3B . 116.1(5) ?
O2B S1B O4B . 110.6(4) ?
O1B S1B O4B . 104.7(5) ?
O3B S1B O4B . 94.3(4) ?
O4B O4B S1B 2_566 114.6(10) ?
C1C N1C C3C . 119.4(9) ?
C1C N1C C2C . 120.0(9) ?
C3C N1C C2C . 120.6(10) ?
O1C C1C N1C . 124.3(10) ?
O1C C1C H1CA . 117.8 ?
N1C C1C H1CA . 117.8 ?
N1C C2C H2CA . 109.5 ?
N1C C2C H2CB . 109.5 ?
H2CA C2C H2CB . 109.5 ?
N1C C2C H2CC . 109.5 ?
H2CA C2C H2CC . 109.5 ?
H2CB C2C H2CC . 109.5 ?
N1C C3C H3CA . 109.5 ?
N1C C3C H3CB . 109.5 ?
H3CA C3C H3CB . 109.5 ?
N1C C3C H3CC . 109.5 ?
H3CA C3C H3CC . 109.5 ?
H3CB C3C H3CC . 109.5 ?
C5A N1A C1A . 119.9(6) ?
C5A N1A Zn1 . 115.5(5) ?
C1A N1A Zn1 . 124.6(5) ?
C10A N2A C6A . 120.7(6) ?
C10A N2A Zn1 . 121.1(4) ?
C6A N2A Zn1 . 118.1(5) ?
C11A N3A C15A . 117.6(6) ?
C11A N3A Zn1 . 115.9(4) ?
C15A N3A Zn1 . 126.4(5) ?
N1A C1A C2A . 120.5(8) ?
N1A C1A H1AA . 119.7 ?
C2A C1A H1AA . 119.7 ?
C3A C2A C1A . 119.0(9) ?
C3A C2A H2AA . 120.5 ?
C1A C2A H2AA . 120.5 ?
C4A C3A C2A . 121.0(9) ?
C4A C3A H3AA . 119.5 ?
C2A C3A H3AA . 119.5 ?
C3A C4A C5A . 117.0(8) ?
C3A C4A H4AA . 121.5 ?
C5A C4A H4AA . 121.5 ?
N1A C5A C4A . 122.5(8) ?
N1A C5A C6A . 115.4(6) ?
C4A C5A C6A . 121.9(8) ?
N2A C6A C7A . 118.7(7) ?
N2A C6A C5A . 114.6(6) ?
C7A C6A C5A . 126.7(7) ?
C8A C7A C6A . 121.0(7) ?
C8A C7A H7AA . 119.5 ?
C6A C7A H7AA . 119.5 ?
C7A C8A C9A . 118.4(7) ?
C7A C8A H8AA . 120.8 ?
C9A C8A H8AA . 120.8 ?
C10A C9A C8A . 118.6(7) ?
C10A C9A H9AA . 120.7 ?
C8A C9A H9AA . 120.7 ?
N2A C10A C9A . 122.4(6) ?
N2A C10A C11A . 113.9(6) ?
C9A C10A C11A . 123.7(7) ?
N3A C11A C12A . 121.9(6) ?
N3A C11A C10A . 114.2(6) ?
C12A C11A C10A . 123.9(7) ?
C11A C12A C13A . 120.2(7) ?
C11A C12A H12A . 119.9 ?
C13A C12A H12A . 119.9 ?
C14A C13A C12A . 118.2(8) ?
C14A C13A H13A . 120.9 ?
C12A C13A H13A . 120.9 ?
C13A C14A C15A . 119.3(7) ?
C13A C14A H14A . 120.3 ?
C15A C14A H14A . 120.3 ?
N3A C15A C14A . 122.7(7) ?
N3A C15A H15A . 118.7 ?
C14A C15A H15A . 118.7 ?
C1B N1B C5B . 118.7(6) ?
C1B N1B Zn1 . 126.0(5) ?
C5B N1B Zn1 . 115.3(4) ?
C6B N2B C10B . 119.9(6) ?
C6B N2B Zn1 . 120.7(5) ?
C10B N2B Zn1 . 119.0(5) ?
C11B N3B C15B . 117.6(6) ?
C11B N3B Zn1 . 116.5(5) ?
C15B N3B Zn1 . 125.9(5) ?
N1B C1B C2B . 122.4(7) ?
N1B C1B H1BA . 118.8 ?
C2B C1B H1BA . 118.8 ?
C3B C2B C1B . 118.4(7) ?
C3B C2B H2BA . 120.8 ?
C1B C2B H2BA . 120.8 ?
C2B C3B C4B . 120.1(8) ?
C2B C3B H3BA . 119.9 ?
C4B C3B H3BA . 119.9 ?
C5B C4B C3B . 118.7(7) ?
C5B C4B H4BA . 120.6 ?
C3B C4B H4BA . 120.6 ?
N1B C5B C4B . 121.7(6) ?
N1B C5B C6B . 115.2(6) ?
C4B C5B C6B . 123.0(7) ?
N2B C6B C7B . 121.3(7) ?
N2B C6B C5B . 113.1(6) ?
C7B C6B C5B . 125.6(8) ?
C8B C7B C6B . 118.5(8) ?
C8B C7B H7BA . 120.7 ?
C6B C7B H7BA . 120.7 ?
C7B C8B C9B . 121.6(9) ?
C7B C8B H8BA . 119.2 ?
C9B C8B H8BA . 119.2 ?
C8B C9B C10B . 117.7(8) ?
C8B C9B H9BA . 121.1 ?
C10B C9B H9BA . 121.2 ?
N2B C10B C9B . 120.9(8) ?
N2B C10B C11B . 114.7(6) ?
C9B C10B C11B . 124.4(8) ?
N3B C11B C12B . 123.1(8) ?
N3B C11B C10B . 114.1(6) ?
C12B C11B C10B . 122.8(8) ?
C13B C12B C11B . 118.1(8) ?
C13B C12B H12B . 120.9 ?
C11B C12B H12B . 121.0 ?
C12B C13B C14B . 119.7(9) ?
C12B C13B H13B . 120.2 ?
C14B C13B H13B . 120.1 ?
C15B C14B C13B . 119.3(8) ?
C15B C14B H14B . 120.3 ?
C13B C14B H14B . 120.3 ?
C14B C15B N3B . 122.2(7) ?
C14B C15B H15B . 118.9 ?
N3B C15B H15B . 118.9 ?
H1WA O1W H1WB . 105(9) ?
H2WA O2W H2WB . 105(7) ?

loop_
_geom_bond_atom_site_label_1
_geom_bond_atom_site_label_2
_geom_bond_site_symmetry_2
_geom_bond_distance
_geom_bond_publ_flag
Zn1 N2A . 2.066(5) y
Zn1 N2B . 2.068(5) y
Zn1 N1A . 2.178(5) y
Zn1 N3B . 2.183(5) y
Zn1 N1B . 2.186(5) y
Zn1 N3A . 2.191(5) y
S1A O2A . 1.359(5) ?
S1A O3A . 1.391(6) ?
S1A O1A . 1.423(6) ?
S1A O4A . 1.538(6) ?
O4A O4A 2_775 1.422(8) ?
S1B O2B . 1.386(6) ?
S1B O1B . 1.372(6) ?
S1B O3B . 1.414(6) ?
S1B O4B . 1.574(8) ?
O4B O4B 2_566 1.361(9) ?
O1C C1C . 1.205(8) ?
N1C C1C . 1.305(9) ?
N1C C3C . 1.430(9) ?
N1C C2C . 1.427(9) ?
C1C H1CA . 0.9300 ?
C2C H2CA . 0.9600 ?
C2C H2CB . 0.9600 ?
C2C H2CC . 0.9600 ?
C3C H3CA . 0.9600 ?
C3C H3CB . 0.9600 ?
C3C H3CC . 0.9600 ?
N1A C5A . 1.320(7) ?
N1A C1A . 1.324(7) ?
N2A C10A . 1.319(6) ?
N2A C6A . 1.362(7) ?
N3A C11A . 1.329(7) ?
N3A C15A . 1.354(7) ?
C1A C2A . 1.384(9) ?
C1A H1AA . 0.9300 ?
C2A C3A . 1.364(9) ?
C2A H2AA . 0.9300 ?
C3A C4A . 1.349(9) ?
C3A H3AA . 0.9300 ?
C4A C5A . 1.394(8) ?
C4A H4AA . 0.9300 ?
C5A C6A . 1.483(8) ?
C6A C7A . 1.385(8) ?
C7A C8A . 1.373(8) ?
C7A H7AA . 0.9300 ?
C8A C9A . 1.391(8) ?
C8A H8AA . 0.9300 ?
C9A C10A . 1.375(7) ?
C9A H9AA . 0.9300 ?
C10A C11A . 1.491(7) ?
C11A C12A . 1.381(7) ?
C12A C13A . 1.382(8) ?
C12A H12A . 0.9300 ?
C13A C14A . 1.357(8) ?
C13A H13A . 0.9300 ?
C14A C15A . 1.384(8) ?
C14A H14A . 0.9300 ?
C15A H15A . 0.9300 ?
N1B C1B . 1.340(7) ?
N1B C5B . 1.346(7) ?
N2B C6B . 1.341(7) ?
N2B C10B . 1.348(7) ?
N3B C11B . 1.325(7) ?
N3B C15B . 1.353(7) ?
C1B C2B . 1.382(8) ?
C1B H1BA . 0.9300 ?
C2B C3B . 1.373(8) ?
C2B H2BA . 0.9300 ?
C3B C4B . 1.372(8) ?
C3B H3BA . 0.9300 ?
C4B C5B . 1.385(8) ?
C4B H4BA . 0.9300 ?
C5B C6B . 1.497(8) ?
C6B C7B . 1.365(8) ?
C7B C8B . 1.357(8) ?
C7B H7BA . 0.9300 ?
C8B C9B . 1.371(9) ?
C8B H8BA . 0.9300 ?
C9B C10B . 1.379(8) ?
C9B H9BA . 0.9300 ?
C10B C11B . 1.492(8) ?
C11B C12B . 1.391(8) ?
C12B C13B . 1.360(9) ?
C12B H12B . 0.9300 ?
C13B C14B . 1.369(9) ?
C13B H13B . 0.9300 ?
C14B C15B . 1.366(8) ?
C14B H14B . 0.9300 ?
C15B H15B . 0.9300 ?
O1W H1WA . 0.82(9) ?
O1W H1WB . 0.82(3) ?
O2W H2WA . 0.82(2) ?
O2W H2WB . 0.82(5) ?

loop_
_geom_hbond_atom_site_label_D
_geom_hbond_atom_site_label_H
_geom_hbond_atom_site_label_A
_geom_hbond_site_symmetry_A
_geom_hbond_distance_DH
_geom_hbond_distance_HA
_geom_hbond_distance_DA
_geom_hbond_angle_DHA
C1A H1AA O2W . 0.93 2.48 3.326(11) 152
C1B H1BA O2A 1_455 0.93 2.41 3.182(9) 140
C3B H3BA O1C 1_455 0.93 2.40 3.272(10) 157
C9B H9BA O2B 2_666 0.93 2.29 3.144(10) 153
O1W H1WA O1A . 0.82(7) 2.01(7) 2.720(10) 145(10)
O1W H1WB O2A 2_765 0.82(3) 2.25(6) 2.986(10) 149(11)
O2W H2WA O1B 2_566 0.82(2) 2.44(10) 2.816(11) 109(9)
O2W H2WB O3B 1_565 0.82(5) 2.27(7) 2.866(10) 130(8)
